data_4084350
loop_
_publ_author_name
'Suzuki, Noriyuki'
'Yoshitani, Takao'
'Inoue, Shota'
'Hashizume, Daisuke'
'Yoshida, Hajime'
'Tezuka, Meguru'
'Ida, Keisuke'
'Nagashima, Sayoko'
'Chihara, Teiji'
'Kobayashi, Osamu'
'Nanbu, Shinkoh'
'Masuyama, Yoshiro'

_publ_section_title
;
 Haptotropic Shift of [5]Cumulenes in Zirconocene Complexes and Effects of
 Steric Factors
;
_journal_issue 19
_journal_name_full Organometallics
_journal_page_first 5220
_journal_paper_doi 10.1021/om500536c
_journal_volume 33
_journal_year 2014
_chemical_formula_moiety 'C34 H46 Zr'
_chemical_formula_sum 'C34 H46 Zr'
_chemical_formula_weight 545.96
_space_group_IT_number 14
_symmetry_cell_setting monoclinic
_symmetry_Int_Tables_number 14
_symmetry_space_group_name_Hall '-P 2ybc'
_symmetry_space_group_name_H-M 'P 1 21/c 1'
_atom_sites_solution_hydrogens geom
_atom_sites_solution_primary direct
_atom_sites_solution_secondary difmap
_cell_angle_alpha 90.0000
_cell_angle_beta 95.7523(14)
_cell_angle_gamma 90.0000
_cell_formula_units_Z 4
_cell_length_a 13.710(4)
_cell_length_b 7.799(2)
_cell_length_c 26.455(7)
_cell_measurement_reflns_used 9377
_cell_measurement_temperature 93
_cell_measurement_theta_max 29.13
_cell_measurement_theta_min 1.49
_cell_volume 2814.4(13)
_computing_cell_refinement CrystalClear
_computing_data_collection 'CrystalClear (Rigaku Corp., 2000)'
_computing_data_reduction CrystalClear
_computing_molecular_graphics 'CrystalStructure 4.0'
_computing_publication_material 'CrystalStructure 4.0 (Rigaku, 2010)'
_computing_structure_refinement 'SHELXL97 (Sheldrick, 2008)'
_computing_structure_solution 'Il Milione (Burla, et al., 2007)'
_diffrn_ambient_temperature 93
_diffrn_detector_area_resol_mean 7.314
_diffrn_measured_fraction_theta_full 0.993
_diffrn_measured_fraction_theta_max 0.993
_diffrn_measurement_device_type 'Rigaku Mercury70'
_diffrn_measurement_method \w
_diffrn_radiation_type 'Mo K\a'
_diffrn_radiation_wavelength 0.71070
_diffrn_reflns_av_R_equivalents 0.0254
_diffrn_reflns_limit_h_max 17
_diffrn_reflns_limit_h_min -12
_diffrn_reflns_limit_k_max 9
_diffrn_reflns_limit_k_min -9
_diffrn_reflns_limit_l_max 34
_diffrn_reflns_limit_l_min -34
_diffrn_reflns_number 21094
_diffrn_reflns_theta_full 27.50
_diffrn_reflns_theta_max 27.50
_diffrn_standards_number 0
_exptl_absorpt_coefficient_mu 0.410
_exptl_absorpt_correction_T_max 0.980
_exptl_absorpt_correction_T_min 0.905
_exptl_absorpt_correction_type multi-scan
_exptl_absorpt_process_details 'REQAB (Rigaku, 1998)'
_exptl_crystal_colour orange
_exptl_crystal_density_diffrn 1.288
_exptl_crystal_density_method 'not measured'
_exptl_crystal_description platelet
_exptl_crystal_F_000 1160.00
_exptl_crystal_size_max 0.300
_exptl_crystal_size_mid 0.200
_exptl_crystal_size_min 0.050
_refine_diff_density_max 0.620
_refine_diff_density_min -0.390
_refine_ls_extinction_coef 0.0031(4)
_refine_ls_extinction_method SHELXL
_refine_ls_goodness_of_fit_ref 0.751
_refine_ls_hydrogen_treatment mixed
_refine_ls_number_parameters 373
_refine_ls_number_reflns 6402
_refine_ls_number_restraints 0
_refine_ls_R_factor_gt 0.0289
_refine_ls_shift/su_max 0.006
_refine_ls_structure_factor_coef Fsqd
_refine_ls_weighting_details 'w = 1/[\s^2^(Fo^2^)+(0.0605P)^2^+5.5488P] where P=(Fo^2^+2Fc^2^)/3'
_refine_ls_weighting_scheme calc
_refine_ls_wR_factor_ref 0.0811
_reflns_number_gt 6200
_reflns_number_total 6403
_reflns_threshold_expression F^2^>2.0\s(F^2^)
_cod_data_source_file om500536c_si_002.cif
_cod_data_source_block 14d_TY101126a
_cod_depositor_comments 'Adding full bibliography for 4084349--4084356.cif.'
_cod_original_cell_volume 2814.5(12)
_cod_database_code 4084350

loop_
_symmetry_equiv_pos_site_id
_symmetry_equiv_pos_as_xyz
1 +X,+Y,+Z
2 -X,1/2+Y,1/2-Z
3 -X,-Y,-Z
4 +X,1/2-Y,1/2+Z

loop_
_atom_site_label
_atom_site_type_symbol
_atom_site_fract_x
_atom_site_fract_y
_atom_site_fract_z
_atom_site_U_iso_or_equiv
_atom_site_adp_type
_atom_site_occupancy
_atom_site_symmetry_multiplicity
_atom_site_calc_flag
_atom_site_refinement_flags
Zr1 Zr 0.685627(10) 0.026227(19) 0.671965(5) 0.00958(7) Uani 1.0 4 d .
C1 C 0.89941(11) 0.2509(2) 0.62619(6) 0.0128(3) Uani 1.0 4 d .
C2 C 0.80956(11) 0.1932(2) 0.63478(6) 0.0126(3) Uani 1.0 4 d .
C3 C 0.71986(11) 0.2016(2) 0.60533(6) 0.0127(3) Uani 1.0 4 d .
C4 C 0.63037(11) 0.1672(2) 0.59746(6) 0.0120(3) Uani 1.0 4 d .
C5 C 0.54724(11) 0.0825(2) 0.61026(6) 0.0113(3) Uani 1.0 4 d .
C6 C 0.45238(11) 0.0927(2) 0.59052(6) 0.0105(3) Uani 1.0 4 d .
C7 C 0.98868(12) 0.2234(3) 0.66577(6) 0.0167(4) Uani 1.0 4 d .
C8 C 1.05553(13) 0.3837(3) 0.66911(7) 0.0215(4) Uani 1.0 4 d .
C9 C 1.08370(13) 0.4473(3) 0.61814(7) 0.0214(4) Uani 1.0 4 d .
C10 C 0.99077(13) 0.4875(3) 0.58369(7) 0.0188(4) Uani 1.0 4 d .
C11 C 0.91899(11) 0.3352(3) 0.57489(6) 0.0147(3) Uani 1.0 4 d .
C12 C 1.04907(13) 0.0643(3) 0.65306(7) 0.0233(4) Uani 1.0 4 d .
C13 C 0.95680(13) 0.1967(3) 0.71909(7) 0.0222(4) Uani 1.0 4 d .
C14 C 0.96130(13) 0.1999(3) 0.54046(6) 0.0201(4) Uani 1.0 4 d .
C15 C 0.82631(12) 0.4088(3) 0.54488(6) 0.0192(4) Uani 1.0 4 d .
C16 C 0.37228(12) -0.0115(2) 0.61410(6) 0.0126(3) Uani 1.0 4 d .
C17 C 0.28845(12) -0.0628(3) 0.57361(6) 0.0178(4) Uani 1.0 4 d .
C18 C 0.24840(12) 0.0861(3) 0.54078(7) 0.0195(4) Uani 1.0 4 d .
C19 C 0.33026(11) 0.1615(3) 0.51297(6) 0.0154(3) Uani 1.0 4 d .
C20 C 0.41983(11) 0.2245(2) 0.54809(6) 0.0124(3) Uani 1.0 4 d .
C21 C 0.41391(12) -0.1774(3) 0.63817(7) 0.0167(4) Uani 1.0 4 d .
C22 C 0.32894(12) 0.0940(3) 0.65618(6) 0.0174(4) Uani 1.0 4 d .
C23 C 0.49923(12) 0.2633(3) 0.51246(6) 0.0161(3) Uani 1.0 4 d .
C24 C 0.39499(13) 0.3952(3) 0.57346(6) 0.0185(4) Uani 1.0 4 d .
C25 C 0.66673(12) -0.2599(2) 0.62643(6) 0.0165(4) Uani 1.0 4 d .
C26 C 0.65816(13) -0.2916(2) 0.67871(6) 0.0167(4) Uani 1.0 4 d .
C27 C 0.75084(13) -0.2599(2) 0.70564(6) 0.0177(4) Uani 1.0 4 d .
C28 C 0.81534(12) -0.2044(3) 0.67071(7) 0.0170(4) Uani 1.0 4 d .
C29 C 0.76305(12) -0.2051(3) 0.62174(6) 0.0166(4) Uani 1.0 4 d .
C30 C 0.69627(12) 0.2855(2) 0.73057(6) 0.0157(3) Uani 1.0 4 d .
C31 C 0.73041(12) 0.1427(3) 0.76035(6) 0.0160(4) Uani 1.0 4 d .
C32 C 0.65012(14) 0.0320(2) 0.76450(6) 0.0170(4) Uani 1.0 4 d .
C33 C 0.56735(13) 0.1021(3) 0.73605(6) 0.0174(4) Uani 1.0 4 d .
C34 C 0.59601(12) 0.2605(3) 0.71540(6) 0.0163(4) Uani 1.0 4 d .
H28 H 0.8840(18) -0.175(4) 0.6782(9) 0.029(6) Uiso 1.0 4 d .
H223 H 0.2884(17) 0.184(4) 0.6428(9) 0.027(6) Uiso 1.0 4 d .
H222 H 0.2906(19) 0.020(4) 0.6746(10) 0.028(7) Uiso 1.0 4 d .
H221 H 0.3804(18) 0.145(4) 0.6781(10) 0.032(7) Uiso 1.0 4 d .
H211 H 0.4622(16) -0.157(3) 0.6671(9) 0.019(6) Uiso 1.0 4 d .
H212 H 0.4425(16) -0.247(3) 0.6129(9) 0.022(6) Uiso 1.0 4 d .
H8A H 1.0216 0.4775 0.6855 0.0258 Uiso 1.0 4 calc R
H8B H 1.1162 0.3568 0.6912 0.0258 Uiso 1.0 4 calc R
H9A H 1.1246 0.5517 0.6231 0.0256 Uiso 1.0 4 calc R
H9B H 1.1222 0.3584 0.6023 0.0256 Uiso 1.0 4 calc R
H10A H 1.0095 0.5264 0.5504 0.0226 Uiso 1.0 4 calc R
H10B H 0.9563 0.5835 0.5987 0.0226 Uiso 1.0 4 calc R
H213 H 0.3605(16) -0.244(3) 0.6491(8) 0.019(6) Uiso 1.0 4 d .
H12A H 1.0838 0.0886 0.6232 0.0280 Uiso 1.0 4 calc R
H12B H 1.0050 -0.0335 0.6458 0.0280 Uiso 1.0 4 calc R
H12C H 1.0967 0.0370 0.6821 0.0280 Uiso 1.0 4 calc R
H132 H 1.0153(17) 0.192(4) 0.7435(9) 0.027(6) Uiso 1.0 4 d .
H14A H 0.9774 0.2546 0.5090 0.0241 Uiso 1.0 4 calc R
H14B H 0.9126 0.1095 0.5323 0.0241 Uiso 1.0 4 calc R
H14C H 1.0207 0.1498 0.5582 0.0241 Uiso 1.0 4 calc R
H15A H 0.7857 0.3146 0.5300 0.0230 Uiso 1.0 4 calc R
H15B H 0.8453 0.4836 0.5178 0.0230 Uiso 1.0 4 calc R
H15C H 0.7889 0.4751 0.5678 0.0230 Uiso 1.0 4 calc R
H131 H 0.9196(17) 0.093(4) 0.7220(9) 0.024(6) Uiso 1.0 4 d .
H17A H 0.3127 -0.1522 0.5514 0.0213 Uiso 1.0 4 calc R
H17B H 0.2344 -0.1133 0.5909 0.0213 Uiso 1.0 4 calc R
H18A H 0.2219 0.1750 0.5623 0.0234 Uiso 1.0 4 calc R
H18B H 0.1946 0.0456 0.5159 0.0234 Uiso 1.0 4 calc R
H19A H 0.3036 0.2590 0.4920 0.0185 Uiso 1.0 4 calc R
H19B H 0.3524 0.0735 0.4897 0.0185 Uiso 1.0 4 calc R
H133 H 0.9161(17) 0.290(4) 0.7290(9) 0.026(6) Uiso 1.0 4 d .
H21 H 0.5999(16) -0.328(3) 0.6932(8) 0.017(5) Uiso 1.0 4 d .
H22 H 0.6170(16) -0.272(3) 0.5997(9) 0.023(6) Uiso 1.0 4 d .
H23A H 0.4711 0.3334 0.4839 0.0193 Uiso 1.0 4 calc R
H23B H 0.5238 0.1554 0.4996 0.0193 Uiso 1.0 4 calc R
H23C H 0.5534 0.3257 0.5312 0.0193 Uiso 1.0 4 calc R
H24A H 0.3761 0.4809 0.5472 0.0222 Uiso 1.0 4 calc R
H24B H 0.4526 0.4360 0.5951 0.0222 Uiso 1.0 4 calc R
H24C H 0.3406 0.3772 0.5942 0.0222 Uiso 1.0 4 calc R
H27 H 0.7669 -0.2736 0.7412 0.0212 Uiso 1.0 4 calc R
H29 H 0.7887 -0.1739 0.5910 0.0200 Uiso 1.0 4 calc R
H30 H 0.7344 0.3814 0.7223 0.0188 Uiso 1.0 4 calc R
H31 H 0.7961(16) 0.128(3) 0.7767(9) 0.022(6) Uiso 1.0 4 d .
H32 H 0.6517 -0.0719 0.7833 0.0204 Uiso 1.0 4 calc R
H33 H 0.5055(18) 0.053(3) 0.7321(9) 0.024(6) Uiso 1.0 4 d .
H34 H 0.5546 0.3363 0.6949 0.0196 Uiso 1.0 4 calc R

loop_
_atom_site_aniso_label
_atom_site_aniso_U_11
_atom_site_aniso_U_22
_atom_site_aniso_U_33
_atom_site_aniso_U_12
_atom_site_aniso_U_13
_atom_site_aniso_U_23
Zr1 0.01110(9) 0.00939(10) 0.00826(9) 0.00039(5) 0.00103(6) 0.00048(5)
C1 0.0128(7) 0.0140(8) 0.0114(7) 0.0000(6) 0.0001(6) -0.0011(6)
C2 0.0147(7) 0.0131(8) 0.0101(7) -0.0000(6) 0.0011(6) -0.0003(6)
C3 0.0151(7) 0.0125(8) 0.0107(7) -0.0001(6) 0.0027(6) 0.0027(6)
C4 0.0145(7) 0.0117(7) 0.0095(7) 0.0006(6) 0.0005(6) 0.0023(6)
C5 0.0136(7) 0.0103(7) 0.0103(7) 0.0007(6) 0.0025(6) -0.0001(6)
C6 0.0120(7) 0.0094(7) 0.0105(7) 0.0001(6) 0.0024(6) -0.0016(6)
C7 0.0118(7) 0.0218(9) 0.0159(8) -0.0026(7) -0.0014(6) 0.0013(7)
C8 0.0165(8) 0.0273(10) 0.0197(8) -0.0079(7) -0.0029(7) -0.0025(7)
C9 0.0160(8) 0.0248(9) 0.0233(9) -0.0075(7) 0.0021(7) -0.0019(7)
C10 0.0180(8) 0.0189(9) 0.0200(9) -0.0054(7) 0.0048(7) 0.0011(7)
C11 0.0133(7) 0.0176(8) 0.0136(7) -0.0021(6) 0.0030(6) 0.0006(6)
C12 0.0141(8) 0.0266(10) 0.0287(10) 0.0028(7) -0.0003(7) 0.0046(8)
C13 0.0182(8) 0.0325(11) 0.0150(8) -0.0054(8) -0.0026(7) 0.0021(8)
C14 0.0198(8) 0.0243(9) 0.0169(8) -0.0017(7) 0.0053(6) -0.0042(7)
C15 0.0167(8) 0.0240(9) 0.0170(8) -0.0021(7) 0.0019(6) 0.0074(7)
C16 0.0110(7) 0.0136(8) 0.0138(8) -0.0013(6) 0.0033(6) -0.0009(6)
C17 0.0136(8) 0.0215(9) 0.0182(8) -0.0060(7) 0.0018(6) -0.0039(7)
C18 0.0109(7) 0.0274(10) 0.0194(8) -0.0007(7) -0.0019(6) -0.0034(7)
C19 0.0130(7) 0.0190(8) 0.0136(7) 0.0020(6) -0.0013(6) -0.0002(6)
C20 0.0120(7) 0.0118(8) 0.0134(7) 0.0016(6) 0.0006(6) 0.0003(6)
C21 0.0172(8) 0.0125(8) 0.0210(8) -0.0030(7) 0.0050(7) 0.0021(7)
C22 0.0158(8) 0.0205(9) 0.0166(8) 0.0013(7) 0.0055(6) -0.0025(7)
C23 0.0159(8) 0.0171(8) 0.0151(7) 0.0004(6) 0.0012(6) 0.0045(6)
C24 0.0233(8) 0.0130(8) 0.0190(8) 0.0047(7) 0.0011(7) -0.0007(7)
C25 0.0206(8) 0.0116(8) 0.0166(8) 0.0032(6) -0.0019(7) -0.0044(6)
C26 0.0202(8) 0.0094(8) 0.0206(8) 0.0010(7) 0.0024(7) 0.0004(6)
C27 0.0241(9) 0.0115(8) 0.0164(8) 0.0038(7) -0.0034(7) 0.0017(6)
C28 0.0153(8) 0.0126(8) 0.0226(8) 0.0046(6) -0.0007(6) -0.0011(7)
C29 0.0205(8) 0.0148(8) 0.0148(8) 0.0053(7) 0.0028(6) -0.0025(6)
C30 0.0217(8) 0.0114(8) 0.0145(7) -0.0023(6) 0.0046(6) -0.0031(6)
C31 0.0197(8) 0.0173(8) 0.0108(7) 0.0017(7) 0.0001(6) -0.0032(6)
C32 0.0279(9) 0.0138(9) 0.0100(7) 0.0003(7) 0.0059(7) 0.0003(6)
C33 0.0189(8) 0.0210(9) 0.0135(7) -0.0020(7) 0.0067(6) -0.0047(7)
C34 0.0203(8) 0.0153(8) 0.0136(7) 0.0059(7) 0.0022(6) -0.0024(6)

loop_
_atom_type_symbol
_atom_type_description
_atom_type_scat_dispersion_real
_atom_type_scat_dispersion_imag
_atom_type_scat_source
C C 0.0033 0.0016
;
International Tables for Crystallography
(1992, Vol. C, Tables 4.2.6.8 and 6.1.1.4)
;
H H 0.0000 0.0000
;
International Tables for Crystallography
(1992, Vol. C, Table 6.1.1.4)
;
Zr Zr -2.9673 0.5597
;
International Tables for Crystallography
(1992, Vol. C, Tables 4.2.6.8 and 6.1.1.4)
;

loop_
_geom_angle_atom_site_label_1
_geom_angle_atom_site_label_2
_geom_angle_atom_site_label_3
_geom_angle
_geom_angle_publ_flag
C2 Zr1 C3 33.98(5) yes
C2 Zr1 C4 65.35(6) yes
C2 Zr1 C5 99.38(6) yes
C2 Zr1 C25 108.78(6) yes
C2 Zr1 C26 132.33(6) yes
C2 Zr1 C27 112.25(6) yes
C2 Zr1 C28 81.64(6) yes
C2 Zr1 C29 79.77(6) yes
C2 Zr1 C30 79.67(6) yes
C2 Zr1 C31 93.86(6) yes
C2 Zr1 C32 126.16(6) yes
C2 Zr1 C33 131.92(6) yes
C2 Zr1 C34 100.81(6) yes
C3 Zr1 C4 31.38(6) yes
C3 Zr1 C5 65.40(6) yes
C3 Zr1 C25 100.20(6) yes
C3 Zr1 C26 132.76(6) yes
C3 Zr1 C27 134.17(6) yes
C3 Zr1 C28 102.33(6) yes
C3 Zr1 C29 83.92(6) yes
C3 Zr1 C30 89.46(6) yes
C3 Zr1 C31 116.31(6) yes
C3 Zr1 C32 142.64(6) yes
C3 Zr1 C33 124.34(6) yes
C3 Zr1 C34 93.64(6) yes
C4 Zr1 C5 34.03(6) yes
C4 Zr1 C25 90.25(6) yes
C4 Zr1 C26 119.29(6) yes
C4 Zr1 C27 142.30(6) yes
C4 Zr1 C28 119.74(6) yes
C4 Zr1 C29 90.58(6) yes
C4 Zr1 C30 97.77(6) yes
C4 Zr1 C31 130.19(6) yes
C4 Zr1 C32 137.09(6) yes
C4 Zr1 C33 106.39(6) yes
C4 Zr1 C34 84.94(6) yes
C5 Zr1 C25 78.65(6) yes
C5 Zr1 C26 96.55(6) yes
C5 Zr1 C27 128.58(6) yes
C5 Zr1 C28 128.71(6) yes
C5 Zr1 C29 96.72(6) yes
C5 Zr1 C30 105.10(6) yes
C5 Zr1 C31 131.43(6) yes
C5 Zr1 C32 115.72(6) yes
C5 Zr1 C33 84.12(6) yes
C5 Zr1 C34 78.00(6) yes
C25 Zr1 C26 32.67(6) yes
C25 Zr1 C27 53.67(6) yes
C25 Zr1 C28 53.65(6) yes
C25 Zr1 C29 32.17(6) yes
C25 Zr1 C30 170.31(6) yes
C25 Zr1 C31 139.42(6) yes
C25 Zr1 C32 116.89(6) yes
C25 Zr1 C33 118.81(6) yes
C25 Zr1 C34 144.75(6) yes
C26 Zr1 C27 32.55(6) yes
C26 Zr1 C28 53.94(6) yes
C26 Zr1 C29 53.82(6) yes
C26 Zr1 C30 137.72(6) yes
C26 Zr1 C31 108.22(6) yes
C26 Zr1 C32 84.54(6) yes
C26 Zr1 C33 94.14(6) yes
C26 Zr1 C34 126.44(6) yes
C27 Zr1 C28 32.32(6) yes
C27 Zr1 C29 53.54(6) yes
C27 Zr1 C30 119.31(6) yes
C27 Zr1 C31 86.94(6) yes
C27 Zr1 C32 76.82(6) yes
C27 Zr1 C33 101.40(6) yes
C27 Zr1 C34 130.13(6) yes
C28 Zr1 C29 32.46(6) yes
C28 Zr1 C30 125.13(6) yes
C28 Zr1 C31 99.30(6) yes
C28 Zr1 C32 103.16(6) yes
C28 Zr1 C33 132.29(6) yes
C28 Zr1 C34 152.78(6) yes
C29 Zr1 C30 152.09(6) yes
C29 Zr1 C31 131.69(6) yes
C29 Zr1 C32 130.35(6) yes
C29 Zr1 C33 147.92(6) yes
C29 Zr1 C34 174.72(5) yes
C30 Zr1 C31 32.46(6) yes
C30 Zr1 C32 53.42(6) yes
C30 Zr1 C33 53.65(6) yes
C30 Zr1 C34 32.12(6) yes
C31 Zr1 C32 32.33(6) yes
C31 Zr1 C33 53.74(6) yes
C31 Zr1 C34 53.59(6) yes
C32 Zr1 C33 32.21(6) yes
C32 Zr1 C34 53.41(6) yes
C33 Zr1 C34 32.58(6) yes
C2 C1 C7 120.89(15) yes
C2 C1 C11 121.82(14) yes
C7 C1 C11 117.14(13) yes
Zr1 C2 C1 159.05(12) yes
Zr1 C2 C3 68.68(10) yes
C1 C2 C3 131.29(16) yes
Zr1 C3 C2 77.34(10) yes
Zr1 C3 C4 74.34(11) yes
C2 C3 C4 151.61(17) yes
Zr1 C4 C3 74.28(10) yes
Zr1 C4 C5 76.90(10) yes
C3 C4 C5 151.14(17) yes
Zr1 C5 C4 69.07(9) yes
Zr1 C5 C6 158.42(13) yes
C4 C5 C6 131.18(15) yes
C5 C6 C16 120.47(14) yes
C5 C6 C20 120.81(14) yes
C16 C6 C20 118.33(13) yes
C1 C7 C8 110.54(14) yes
C1 C7 C12 111.67(14) yes
C1 C7 C13 111.31(14) yes
C8 C7 C12 109.49(15) yes
C8 C7 C13 106.22(15) yes
C12 C7 C13 107.41(15) yes
C7 C8 C9 114.45(15) yes
C8 C9 C10 109.01(15) yes
C9 C10 C11 114.46(15) yes
C1 C11 C10 110.87(13) yes
C1 C11 C14 109.52(14) yes
C1 C11 C15 113.68(13) yes
C10 C11 C14 110.04(14) yes
C10 C11 C15 105.72(14) yes
C14 C11 C15 106.86(13) yes
C6 C16 C17 111.46(13) yes
C6 C16 C21 111.24(14) yes
C6 C16 C22 110.48(14) yes
C17 C16 C21 106.89(14) yes
C17 C16 C22 108.89(14) yes
C21 C16 C22 107.72(14) yes
C16 C17 C18 113.56(15) yes
C17 C18 C19 109.28(14) yes
C18 C19 C20 114.40(14) yes
C6 C20 C19 112.18(13) yes
C6 C20 C23 113.74(13) yes
C6 C20 C24 108.44(13) yes
C19 C20 C23 105.23(13) yes
C19 C20 C24 109.83(13) yes
C23 C20 C24 107.27(14) yes
Zr1 C25 C26 72.86(10) yes
Zr1 C25 C29 73.87(10) yes
C26 C25 C29 107.99(14) yes
Zr1 C26 C25 74.47(10) yes
Zr1 C26 C27 74.35(10) yes
C25 C26 C27 107.57(15) yes
Zr1 C27 C26 73.11(10) yes
Zr1 C27 C28 73.84(10) yes
C26 C27 C28 108.32(15) yes
Zr1 C28 C27 73.84(10) yes
Zr1 C28 C29 73.91(10) yes
C27 C28 C29 107.77(15) yes
Zr1 C29 C25 73.96(10) yes
Zr1 C29 C28 73.63(10) yes
C25 C29 C28 108.32(15) yes
Zr1 C30 C31 73.09(10) yes
Zr1 C30 C34 73.80(10) yes
C31 C30 C34 107.97(15) yes
Zr1 C31 C30 74.45(10) yes
Zr1 C31 C32 74.52(10) yes
C30 C31 C32 107.89(15) yes
Zr1 C32 C31 73.15(10) yes
Zr1 C32 C33 73.39(10) yes
C31 C32 C33 108.32(15) yes
Zr1 C33 C32 74.40(11) yes
Zr1 C33 C34 74.07(10) yes
C32 C33 C34 107.68(15) yes
Zr1 C34 C30 74.07(10) yes
Zr1 C34 C33 73.35(10) yes
C30 C34 C33 108.10(15) yes
C7 C8 H8A 108.649 no
C7 C8 H8B 108.649 no
C9 C8 H8A 108.644 no
C9 C8 H8B 108.649 no
H8A C8 H8B 107.588 no
C8 C9 H9A 109.889 no
C8 C9 H9B 109.882 no
C10 C9 H9A 109.876 no
C10 C9 H9B 109.879 no
H9A C9 H9B 108.296 no
C9 C10 H10A 108.645 no
C9 C10 H10B 108.649 no
C11 C10 H10A 108.643 no
C11 C10 H10B 108.644 no
H10A C10 H10B 107.586 no
C7 C12 H12A 109.477 no
C7 C12 H12B 109.465 no
C7 C12 H12C 109.464 no
H12A C12 H12B 109.481 no
H12A C12 H12C 109.476 no
H12B C12 H12C 109.463 no
C7 C13 H132 108.8(15) no
C7 C13 H131 112.9(14) no
C7 C13 H133 112.0(15) no
H132 C13 H131 109(2) no
H132 C13 H133 108(2) no
H131 C13 H133 106(2) no
C11 C14 H14A 109.472 no
C11 C14 H14B 109.469 no
C11 C14 H14C 109.480 no
H14A C14 H14B 109.464 no
H14A C14 H14C 109.469 no
H14B C14 H14C 109.473 no
C11 C15 H15A 109.475 no
C11 C15 H15B 109.474 no
C11 C15 H15C 109.473 no
H15A C15 H15B 109.463 no
H15A C15 H15C 109.473 no
H15B C15 H15C 109.469 no
C16 C17 H17A 108.847 no
C16 C17 H17B 108.844 no
C18 C17 H17A 108.864 no
C18 C17 H17B 108.860 no
H17A C17 H17B 107.706 no
C17 C18 H18A 109.828 no
C17 C18 H18B 109.820 no
C19 C18 H18A 109.819 no
C19 C18 H18B 109.825 no
H18A C18 H18B 108.253 no
C18 C19 H19A 108.657 no
C18 C19 H19B 108.660 no
C20 C19 H19A 108.659 no
C20 C19 H19B 108.666 no
H19A C19 H19B 107.597 no
C16 C21 H211 112.9(13) no
C16 C21 H212 110.2(14) no
C16 C21 H213 108.6(13) no
H211 C21 H212 109.9(18) no
H211 C21 H213 109.1(18) no
H212 C21 H213 105.8(19) no
C16 C22 H223 112.4(15) no
C16 C22 H222 108.5(16) no
C16 C22 H221 110.1(16) no
H223 C22 H222 108(3) no
H223 C22 H221 107(2) no
H222 C22 H221 111(3) no
C20 C23 H23A 109.474 no
C20 C23 H23B 109.469 no
C20 C23 H23C 109.463 no
H23A C23 H23B 109.484 no
H23A C23 H23C 109.475 no
H23B C23 H23C 109.462 no
C20 C24 H24A 109.462 no
C20 C24 H24B 109.469 no
C20 C24 H24C 109.473 no
H24A C24 H24B 109.469 no
H24A C24 H24C 109.485 no
H24B C24 H24C 109.468 no
Zr1 C25 H22 118.5(15) no
C26 C25 H22 126.4(15) no
C29 C25 H22 125.6(15) no
Zr1 C26 H21 116.9(14) no
C25 C26 H21 126.3(12) no
C27 C26 H21 126.2(12) no
Zr1 C27 H27 119.074 no
C26 C27 H27 125.844 no
C28 C27 H27 125.835 no
Zr1 C28 H28 120.0(15) no
C27 C28 H28 126.8(15) no
C29 C28 H28 125.4(15) no
Zr1 C29 H29 118.464 no
C25 C29 H29 125.841 no
C28 C29 H29 125.837 no
Zr1 C30 H30 118.989 no
C31 C30 H30 126.011 no
C34 C30 H30 126.020 no
Zr1 C31 H31 120.0(14) no
C30 C31 H31 125.8(14) no
C32 C31 H31 126.2(14) no
Zr1 C32 H32 119.468 no
C31 C32 H32 125.834 no
C33 C32 H32 125.845 no
Zr1 C33 H33 118.0(15) no
C32 C33 H33 125.5(15) no
C34 C33 H33 126.9(15) no
Zr1 C34 H34 118.543 no
C30 C34 H34 125.954 no
C33 C34 H34 125.949 no

loop_
_geom_bond_atom_site_label_1
_geom_bond_atom_site_label_2
_geom_bond_distance
_geom_bond_publ_flag
Zr1 C2 2.4260(17) yes
Zr1 C3 2.3163(17) yes
Zr1 C4 2.3168(17) yes
Zr1 C5 2.4159(16) yes
Zr1 C25 2.5370(17) yes
Zr1 C26 2.5163(18) yes
Zr1 C27 2.5323(18) yes
Zr1 C28 2.5322(18) yes
Zr1 C29 2.5358(18) yes
Zr1 C30 2.5436(17) yes
Zr1 C31 2.5260(17) yes
Zr1 C32 2.5437(18) yes
Zr1 C33 2.5308(19) yes
Zr1 C34 2.5401(18) yes
C1 C2 1.352(3) yes
C1 C7 1.544(3) yes
C1 C11 1.555(3) yes
C2 C3 1.390(2) yes
C3 C4 1.253(3) yes
C4 C5 1.388(3) yes
C5 C6 1.354(2) yes
C6 C16 1.547(3) yes
C6 C20 1.554(3) yes
C7 C8 1.548(3) yes
C7 C12 1.547(3) yes
C7 C13 1.532(3) yes
C8 C9 1.522(3) yes
C9 C10 1.523(3) yes
C10 C11 1.545(3) yes
C11 C14 1.544(3) yes
C11 C15 1.540(3) yes
C16 C17 1.543(3) yes
C16 C21 1.528(3) yes
C16 C22 1.550(3) yes
C17 C18 1.519(3) yes
C18 C19 1.521(3) yes
C19 C20 1.544(2) yes
C20 C23 1.540(3) yes
C20 C24 1.545(3) yes
C25 C26 1.421(3) yes
C25 C29 1.405(3) yes
C26 C27 1.415(3) yes
C27 C28 1.409(3) yes
C28 C29 1.416(3) yes
C30 C31 1.417(3) yes
C30 C34 1.406(3) yes
C31 C32 1.412(3) yes
C32 C33 1.408(3) yes
C33 C34 1.422(3) yes
C8 H8A 0.990 no
C8 H8B 0.990 no
C9 H9A 0.990 no
C9 H9B 0.990 no
C10 H10A 0.990 no
C10 H10B 0.990 no
C12 H12A 0.980 no
C12 H12B 0.980 no
C12 H12C 0.980 no
C13 H132 0.98(3) no
C13 H131 0.96(3) no
C13 H133 0.97(3) no
C14 H14A 0.980 no
C14 H14B 0.980 no
C14 H14C 0.980 no
C15 H15A 0.980 no
C15 H15B 0.980 no
C15 H15C 0.980 no
C17 H17A 0.990 no
C17 H17B 0.990 no
C18 H18A 0.990 no
C18 H18B 0.990 no
C19 H19A 0.990 no
C19 H19B 0.990 no
C21 H211 0.97(2) no
C21 H212 0.97(3) no
C21 H213 0.97(3) no
C22 H223 0.94(3) no
C22 H222 0.95(3) no
C22 H221 0.95(3) no
C23 H23A 0.980 no
C23 H23B 0.980 no
C23 H23C 0.980 no
C24 H24A 0.980 no
C24 H24B 0.980 no
C24 H24C 0.980 no
C25 H22 0.94(2) no
C26 H21 0.96(3) no
C27 H27 0.950 no
C28 H28 0.97(3) no
C29 H29 0.950 no
C30 H30 0.950 no
C31 H31 0.97(2) no
C32 H32 0.950 no
C33 H33 0.93(3) no
C34 H34 0.950 no

loop_
_geom_contact_atom_site_label_1
_geom_contact_atom_site_label_2
_geom_contact_distance
_geom_contact_publ_flag
_geom_contact_site_symmetry_2
C1 C9 2.981(3) no .
C2 C12 3.422(3) no .
C2 C13 2.854(3) no .
C2 C14 3.405(3) no .
C2 C15 2.941(3) no .
C3 C11 3.103(3) no .
C3 C15 2.787(3) no .
C4 C20 3.079(3) no .
C4 C23 2.836(3) no .
C5 C21 2.875(3) no .
C5 C22 3.342(3) no .
C5 C23 2.962(3) no .
C5 C24 3.293(3) no .
C6 C18 2.969(3) no .
C7 C10 2.995(3) no .
C7 C14 3.304(3) no .
C8 C11 2.988(3) no .
C9 C12 3.177(3) no .
C9 C14 3.174(3) no .
C11 C12 3.344(3) no .
C12 C14 3.274(3) no .
C13 C31 3.418(3) no .
C16 C19 3.000(3) no .
C16 C24 3.374(3) no .
C17 C20 2.994(3) no .
C18 C22 3.141(3) no .
C18 C24 3.202(3) no .
C20 C22 3.388(3) no .
C21 C25 3.569(3) no .
C21 C26 3.527(3) no .
C22 C24 3.395(3) no .
C26 C30 3.590(3) no 1_545
C30 C26 3.590(3) no 1_565
Zr1 H211 3.37(3) no .
Zr1 H131 3.39(3) no .
C1 H8A 2.8038 no .
C1 H8B 3.3837 no .
C1 H9B 3.2889 no .
C1 H10A 3.3947 no .
C1 H10B 2.8246 no .
C1 H12A 2.8352 no .
C1 H12B 2.6710 no .
C1 H12C 3.3889 no .
C1 H132 3.37(3) no .
C1 H14A 3.3793 no .
C1 H14B 2.7398 no .
C1 H14C 2.6876 no .
C1 H15A 2.8911 no .
C1 H15B 3.4126 no .
C1 H15C 2.6958 no .
C1 H131 2.80(3) no .
C1 H133 2.72(3) no .
C2 H28 3.22(3) no .
C2 H12B 3.1986 no .
C2 H14B 3.2461 no .
C2 H15A 2.9170 no .
C2 H15C 2.8200 no .
C2 H131 2.74(3) no .
C2 H133 2.86(3) no .
C2 H29 3.0908 no .
C2 H30 3.0094 no .
C3 H14B 3.5005 no .
C3 H15A 2.4345 no .
C3 H15C 2.5727 no .
C3 H23C 3.0152 no .
C3 H29 3.1119 no .
C3 H30 3.3850 no .
C3 H34 3.5958 no .
C4 H15A 3.1319 no .
C4 H15C 3.3837 no .
C4 H22 3.43(3) no .
C4 H23B 2.8444 no .
C4 H23C 2.3111 no .
C4 H24B 3.2112 no .
C4 H29 3.4484 no .
C4 H34 3.1628 no .
C5 H221 3.08(3) no .
C5 H211 2.73(3) no .
C5 H212 2.95(3) no .
C5 H22 2.95(3) no .
C5 H23B 2.9686 no .
C5 H23C 2.8299 no .
C5 H24B 3.0565 no .
C5 H33 3.34(3) no .
C5 H34 2.9830 no .
C6 H223 2.85(3) no .
C6 H222 3.34(3) no .
C6 H221 2.64(3) no .
C6 H211 2.81(3) no .
C6 H212 2.72(3) no .
C6 H213 3.36(3) no .
C6 H17A 2.8262 no .
C6 H17B 3.3936 no .
C6 H18A 3.2381 no .
C6 H19A 3.4023 no .
C6 H19B 2.8781 no .
C6 H23A 3.4191 no .
C6 H23B 2.7313 no .
C6 H23C 2.8486 no .
C6 H24A 3.3668 no .
C6 H24B 2.6805 no .
C6 H24C 2.7044 no .
C6 H34 3.5254 no .
C7 H28 3.45(3) no .
C7 H9A 3.4239 no .
C7 H9B 2.8097 no .
C7 H10B 3.3279 no .
C7 H14C 2.9785 no .
C8 H10A 3.3326 no .
C8 H10B 2.6905 no .
C8 H12A 2.6488 no .
C8 H12B 3.3709 no .
C8 H12C 2.7770 no .
C8 H132 2.58(3) no .
C8 H14C 3.4476 no .
C8 H131 3.33(3) no .
C8 H133 2.70(3) no .
C9 H12A 2.8010 no .
C9 H14A 3.4461 no .
C9 H14C 2.8933 no .
C10 H8A 2.6852 no .
C10 H8B 3.3326 no .
C10 H12A 3.4829 no .
C10 H14A 2.6764 no .
C10 H14B 3.3755 no .
C10 H14C 2.7596 no .
C10 H15A 3.3072 no .
C10 H15B 2.5148 no .
C10 H15C 2.7589 no .
C11 H8A 3.3086 no .
C11 H9A 3.4218 no .
C11 H9B 2.8132 no .
C11 H12A 3.1398 no .
C11 H12B 3.5686 no .
C12 H28 3.06(3) no .
C12 H8A 3.3659 no .
C12 H8B 2.6239 no .
C12 H9B 2.8876 no .
C12 H132 2.67(3) no .
C12 H14B 3.5537 no .
C12 H14C 2.5880 no .
C12 H131 2.68(3) no .
C12 H133 3.34(3) no .
C13 H28 3.22(3) no .
C13 H8A 2.5560 no .
C13 H8B 2.6836 no .
C13 H12A 3.3252 no .
C13 H12B 2.7694 no .
C13 H12C 2.5623 no .
C13 H30 3.3811 no .
C13 H31 2.85(3) no .
C14 H9B 2.8887 no .
C14 H10A 2.6372 no .
C14 H10B 3.3692 no .
C14 H12A 2.7624 no .
C14 H12B 3.3330 no .
C14 H15A 2.5567 no .
C14 H15B 2.7556 no .
C14 H15C 3.3253 no .
C15 H10A 2.6640 no .
C15 H10B 2.5597 no .
C15 H14A 2.6518 no .
C15 H14B 2.6531 no .
C15 H14C 3.3349 no .
C16 H18A 2.7710 no .
C16 H18B 3.4080 no .
C16 H19B 3.3415 no .
C16 H24C 3.0997 no .
C16 H33 3.49(3) no .
C17 H223 2.66(3) no .
C17 H222 2.75(3) no .
C17 H221 3.34(3) no .
C17 H211 3.34(2) no .
C17 H212 2.68(3) no .
C17 H213 2.56(3) no .
C17 H19A 3.3314 no .
C17 H19B 2.6865 no .
C17 H24C 3.5368 no .
C18 H223 2.81(3) no .
C18 H222 3.57(3) no .
C18 H24A 3.5373 no .
C18 H24C 2.8976 no .
C19 H223 3.54(3) no .
C19 H17A 2.6701 no .
C19 H17B 3.3330 no .
C19 H23A 2.5325 no .
C19 H23B 2.7126 no .
C19 H23C 3.3066 no .
C19 H24A 2.7024 no .
C19 H24B 3.3738 no .
C19 H24C 2.7225 no .
C20 H223 3.24(3) no .
C20 H221 3.59(3) no .
C20 H17A 3.2900 no .
C20 H18A 2.8040 no .
C20 H18B 3.4181 no .
C21 H223 3.31(3) no .
C21 H222 2.55(3) no .
C21 H221 2.78(3) no .
C21 H17A 2.5671 no .
C21 H17B 2.6936 no .
C21 H21 3.04(2) no .
C21 H22 3.15(3) no .
C21 H33 3.22(3) no .
C22 H211 2.68(3) no .
C22 H212 3.34(3) no .
C22 H213 2.68(3) no .
C22 H17A 3.3603 no .
C22 H17B 2.6137 no .
C22 H18A 2.8265 no .
C22 H24C 2.7644 no .
C22 H33 3.00(3) no .
C23 H19A 2.6828 no .
C23 H19B 2.5226 no .
C23 H24A 2.6239 no .
C23 H24B 2.6980 no .
C23 H24C 3.3382 no .
C24 H223 2.96(3) no .
C24 H221 3.41(3) no .
C24 H18A 2.9207 no .
C24 H19A 2.6089 no .
C24 H19B 3.3601 no .
C24 H23A 2.7255 no .
C24 H23B 3.3363 no .
C24 H23C 2.5968 no .
C25 H28 3.22(3) no .
C25 H211 3.20(3) no .
C25 H212 3.06(3) no .
C25 H27 3.2056 no .
C26 H28 3.23(3) no .
C26 H211 2.87(3) no .
C26 H212 3.30(2) no .
C26 H29 3.2041 no .
C26 H32 3.2630 no .
C27 H131 3.60(3) no .
C27 H22 3.19(3) no .
C27 H29 3.1994 no .
C27 H31 3.58(3) no .
C27 H32 2.9626 no .
C28 H12B 3.0517 no .
C28 H131 2.98(3) no .
C28 H21 3.22(3) no .
C28 H22 3.19(2) no .
C29 H12B 3.5743 no .
C29 H21 3.21(3) no .
C29 H27 3.1998 no .
C30 H131 3.44(3) no .
C30 H133 3.02(3) no .
C30 H32 3.2035 no .
C30 H33 3.19(3) no .
C31 H131 2.90(3) no .
C31 H133 2.98(3) no .
C31 H27 3.3312 no .
C31 H33 3.18(3) no .
C31 H34 3.2012 no .
C32 H21 3.41(3) no .
C32 H27 2.9701 no .
C32 H30 3.2037 no .
C32 H34 3.2014 no .
C33 H221 2.87(3) no .
C33 H211 3.00(3) no .
C33 H21 3.58(3) no .
C33 H30 3.2078 no .
C33 H31 3.22(3) no .
C34 H221 3.15(3) no .
C34 H31 3.21(2) no .
C34 H32 3.2025 no .
H28 H12B 2.2343 no .
H28 H12C 3.3464 no .
H28 H131 2.42(4) no .
H28 H27 2.5455 no .
H28 H29 2.5344 no .
H223 H211 3.59(4) no .
H223 H213 3.48(4) no .
H223 H17B 2.7603 no .
H223 H18A 2.2323 no .
H223 H24B 3.3293 no .
H223 H24C 2.1474 no .
H222 H211 2.75(4) no .
H222 H212 3.47(4) no .
H222 H213 2.40(4) no .
H222 H17A 3.5643 no .
H222 H17B 2.4973 no .
H222 H18A 3.2579 no .
H222 H33 3.19(4) no .
H221 H211 2.64(4) no .
H221 H213 3.14(4) no .
H221 H17B 3.5307 no .
H221 H18A 3.5808 no .
H221 H24B 3.3740 no .
H221 H24C 2.8723 no .
H221 H33 2.24(4) no .
H221 H34 2.8131 no .
H211 H17A 3.5082 no .
H211 H17B 3.5603 no .
H211 H21 2.35(3) no .
H211 H22 3.04(4) no .
H211 H33 2.41(4) no .
H212 H17A 2.4035 no .
H212 H17B 3.0388 no .
H212 H21 2.94(3) no .
H212 H22 2.46(4) no .
H8A H9A 2.3497 no .
H8A H9B 2.8673 no .
H8A H10A 3.5824 no .
H8A H10B 2.5187 no .
H8A H12A 3.5948 no .
H8A H12C 3.5906 no .
H8A H132 2.7134 no .
H8A H131 3.4822 no .
H8A H133 2.4282 no .
H8B H9A 2.3683 no .
H8B H9B 2.3623 no .
H8B H10B 3.5839 no .
H8B H12A 2.7656 no .
H8B H12B 3.5588 no .
H8B H12C 2.5178 no .
H8B H132 2.4230 no .
H8B H131 3.5472 no .
H8B H133 3.0574 no .
H9A H10A 2.3722 no .
H9A H10B 2.3466 no .
H9B H10A 2.3592 no .
H9B H10B 2.8674 no .
H9B H12A 2.2514 no .
H9B H12C 3.3176 no .
H9B H14A 3.1150 no .
H9B H14C 2.3699 no .
H10A H14A 2.4057 no .
H10A H14B 3.5268 no .
H10A H14C 2.9476 no .
H10A H15A 3.4783 no .
H10A H15B 2.3526 no .
H10A H15C 3.1302 no .
H10B H14A 3.5260 no .
H10B H15A 3.5100 no .
H10B H15B 2.6186 no .
H10B H15C 2.5047 no .
H213 H17A 2.6971 no .
H213 H17B 2.4228 no .
H213 H21 3.43(3) no .
H12A H132 3.4996 no .
H12A H14A 3.4717 no .
H12A H14B 3.1916 no .
H12A H14C 1.9070 no .
H12B H132 3.1146 no .
H12B H14B 3.3321 no .
H12B H14C 2.7505 no .
H12B H131 2.6224 no .
H12B H29 3.3517 no .
H12C H132 2.3879 no .
H12C H14C 3.4515 no .
H12C H131 2.7776 no .
H12C H133 3.4887 no .
H132 H31 3.25(4) no .
H14A H15A 2.7792 no .
H14A H15B 2.5703 no .
H14A H15C 3.5861 no .
H14B H15A 2.3596 no .
H14B H15B 3.0727 no .
H14B H15C 3.4939 no .
H14B H29 3.2720 no .
H14C H15A 3.4795 no .
H15A H23C 3.1905 no .
H15C H23C 3.4780 no .
H131 H30 3.3908 no .
H131 H31 2.35(4) no .
H17A H18A 2.8671 no .
H17A H18B 2.3629 no .
H17A H19A 3.5691 no .
H17A H19B 2.4984 no .
H17B H18A 2.3729 no .
H17B H18B 2.3557 no .
H17B H19B 3.5735 no .
H18A H19A 2.3596 no .
H18A H19B 2.8656 no .
H18A H24A 3.2387 no .
H18A H24C 2.3610 no .
H18B H19A 2.3656 no .
H18B H19B 2.3479 no .
H19A H23A 2.3983 no .
H19A H23B 3.1123 no .
H19A H23C 3.5162 no .
H19A H24A 2.4131 no .
H19A H24B 3.5214 no .
H19A H24C 2.8554 no .
H19B H23A 2.6134 no .
H19B H23B 2.4241 no .
H19B H23C 3.4730 no .
H19B H24A 3.5232 no .
H133 H30 2.5814 no .
H133 H31 2.51(4) no .
H21 H22 2.55(3) no .
H21 H27 2.5384 no .
H21 H32 3.1339 no .
H21 H33 3.44(4) no .
H22 H29 2.5068 no .
H23A H24A 2.5013 no .
H23A H24B 3.0823 no .
H23A H24C 3.5892 no .
H23B H24A 3.5555 no .
H23B H24B 3.5523 no .
H23C H24A 2.7852 no .
H23C H24B 2.4431 no .
H23C H24C 3.5247 no .
H24B H34 2.9669 no .
H27 H31 3.2815 no .
H27 H32 2.5615 no .
H30 H31 2.5400 no .
H30 H34 2.5229 no .
H31 H32 2.5385 no .
H32 H33 2.5013 no .
H33 H34 2.5356 no .
C3 H19B 3.3771 no 3_656
C4 H19B 3.0005 no 3_656
C5 H19B 3.3309 no 3_656
C5 H23B 3.5026 no 3_656
C6 H23B 3.1124 no 3_656
C8 H132 3.54(3) no 2_756
C8 H131 3.30(3) no 2_756
C8 H27 3.4510 no 2_756
C8 H31 3.04(3) no 2_756
C9 H223 3.49(3) no 1_655
C9 H18A 3.2923 no 1_655
C9 H31 3.39(3) no 2_756
C10 H10A 3.5478 no 3_766
C10 H14A 3.2347 no 3_766
C12 H223 3.45(3) no 1_655
C12 H222 3.32(3) no 1_655
C12 H17B 3.4527 no 1_655
C13 H28 3.46(3) no 2_756
C13 H8A 3.0382 no 2_746
C14 H10A 3.2685 no 3_766
C14 H18A 3.5664 no 1_655
C14 H18B 3.5373 no 1_655
C14 H18B 3.1333 no 3_656
C15 H10A 3.5790 no 3_766
C15 H19A 3.2383 no 3_666
C15 H29 3.5317 no 1_565
C17 H12A 3.4249 no 1_455
C17 H15A 3.4413 no 3_656
C17 H23B 3.4487 no 3_656
C18 H9B 3.2736 no 1_455
C18 H12A 3.2922 no 1_455
C18 H14B 3.1754 no 3_656
C18 H14C 3.2391 no 1_455
C18 H29 3.5387 no 3_656
C19 H22 3.25(3) no 3_656
C19 H23B 3.2180 no 3_656
C19 H29 3.0550 no 3_656
C20 H23B 3.3410 no 3_656
C21 H24A 3.5942 no 1_545
C21 H24B 3.2852 no 1_545
C22 H12A 3.3870 no 1_455
C22 H12C 3.3530 no 1_455
C22 H27 3.2983 no 2_656
C22 H32 3.0558 no 2_656
C23 H212 3.49(3) no 3_656
C23 H17A 3.3362 no 3_656
C23 H19B 3.3261 no 3_656
C23 H22 3.22(3) no 3_656
C23 H23A 3.1720 no 3_666
C23 H23B 3.2932 no 3_656
C23 H23C 3.4593 no 3_666
C23 H24A 3.1520 no 3_666
C24 H212 3.03(3) no 1_565
C24 H213 3.51(3) no 1_565
C24 H23A 3.2730 no 3_666
C25 H15C 3.1628 no 1_545
C25 H19A 3.1984 no 3_656
C25 H19B 3.3850 no 3_656
C25 H23A 3.3635 no 3_656
C26 H30 2.9472 no 1_545
C26 H34 3.2777 no 1_545
C27 H8B 3.2558 no 2_746
C27 H132 3.37(3) no 2_746
C27 H30 2.8449 no 1_545
C28 H10B 3.2918 no 1_545
C28 H132 3.18(3) no 2_746
C29 H10B 3.2299 no 1_545
C29 H15C 2.9126 no 1_545
C29 H19A 3.0835 no 3_656
C29 H19B 3.3636 no 3_656
C30 H222 3.09(3) no 2_656
C30 H213 3.36(3) no 2_656
C30 H21 3.40(3) no 1_565
C30 H27 3.5754 no 1_565
C31 H222 3.43(3) no 2_656
C31 H8B 3.2395 no 2_746
C31 H9A 3.5673 no 2_746
C31 H213 2.95(3) no 2_656
C32 H221 3.42(3) no 2_646
C32 H211 3.47(3) no 2_656
C32 H8B 3.5711 no 2_746
C32 H213 2.89(3) no 2_656
C32 H34 3.4593 no 2_646
C33 H211 3.23(3) no 2_656
C33 H213 3.32(3) no 2_656
C33 H21 3.15(3) no 2_656
C33 H34 3.3226 no 2_646
C34 H211 3.35(3) no 2_656
C34 H213 3.58(3) no 2_656
C34 H21 3.27(3) no 1_565
C34 H33 3.08(3) no 2_656
H28 C13 3.46(3) no 2_746
H28 H8A 3.2949 no 1_545
H28 H8B 3.4642 no 2_746
H28 H10B 3.0595 no 1_545
H28 H132 2.59(4) no 2_746
H28 H133 3.50(4) no 2_746
H223 C9 3.49(3) no 1_455
H223 C12 3.45(3) no 1_455
H223 H8B 3.1042 no 1_455
H223 H9B 2.7748 no 1_455
H223 H12A 2.8996 no 1_455
H223 H12C 3.1395 no 1_455
H223 H27 3.2509 no 2_656
H223 H32 2.7911 no 2_656
H222 C12 3.32(3) no 1_455
H222 C30 3.09(3) no 2_646
H222 C31 3.43(3) no 2_646
H222 H12A 3.0665 no 1_455
H222 H12C 2.6891 no 1_455
H222 H27 2.9213 no 2_656
H222 H30 2.9850 no 2_646
H222 H31 3.57(4) no 2_646
H222 H32 3.4393 no 2_656
H221 C32 3.42(3) no 2_656
H221 H21 3.40(4) no 2_656
H221 H27 3.1475 no 2_656
H221 H32 2.4898 no 2_656
H211 C32 3.47(3) no 2_646
H211 C33 3.23(3) no 2_646
H211 C34 3.35(3) no 2_646
H211 H33 3.49(4) no 2_646
H212 C23 3.49(3) no 3_656
H212 C24 3.03(3) no 1_545
H212 H23A 3.0039 no 3_656
H212 H23B 3.1386 no 3_656
H212 H24A 2.8351 no 1_545
H212 H24B 2.5226 no 1_545
H212 H24C 3.2624 no 1_545
H8A C13 3.0382 no 2_756
H8A H28 3.2949 no 1_565
H8A H132 2.6000 no 2_756
H8A H131 2.6579 no 2_756
H8A H133 3.3734 no 2_756
H8A H31 2.8508 no 2_756
H8B C27 3.2558 no 2_756
H8B C31 3.2395 no 2_756
H8B C32 3.5711 no 2_756
H8B H28 3.4642 no 2_756
H8B H223 3.1042 no 1_655
H8B H131 3.0243 no 2_756
H8B H27 2.4959 no 2_756
H8B H31 2.5358 no 2_756
H8B H32 3.2346 no 2_756
H9A C31 3.5673 no 2_756
H9A H17B 3.1747 no 1_665
H9A H24C 3.4143 no 1_655
H9A H31 2.8248 no 2_756
H9B C18 3.2736 no 1_655
H9B H223 2.7748 no 1_655
H9B H15B 3.4766 no 3_766
H9B H18A 2.3064 no 1_655
H9B H18B 3.5510 no 1_655
H9B H24C 3.0269 no 1_655
H10A C10 3.5478 no 3_766
H10A C14 3.2685 no 3_766
H10A C15 3.5790 no 3_766
H10A H10A 2.6834 no 3_766
H10A H14A 2.3393 no 3_766
H10A H15B 2.8170 no 3_766
H10B C28 3.2918 no 1_565
H10B C29 3.2299 no 1_565
H10B H28 3.0595 no 1_565
H10B H12B 3.2797 no 1_565
H10B H14A 3.3254 no 3_766
H10B H29 2.9678 no 1_565
H213 C24 3.51(3) no 1_545
H213 C30 3.36(3) no 2_646
H213 C31 2.95(3) no 2_646
H213 C32 2.89(3) no 2_646
H213 C33 3.32(3) no 2_646
H213 C34 3.58(3) no 2_646
H213 H24A 3.4667 no 1_545
H213 H24B 3.1951 no 1_545
H213 H24C 3.2877 no 1_545
H213 H31 3.21(4) no 2_646
H213 H32 3.1335 no 2_646
H12A C17 3.4249 no 1_655
H12A C18 3.2922 no 1_655
H12A C22 3.3870 no 1_655
H12A H223 2.8996 no 1_655
H12A H222 3.0665 no 1_655
H12A H17B 2.7987 no 1_655
H12A H18A 2.6919 no 1_655
H12A H18B 3.3680 no 1_655
H12B H10B 3.2797 no 1_545
H12C C22 3.3530 no 1_655
H12C H223 3.1395 no 1_655
H12C H222 2.6891 no 1_655
H12C H17B 3.4167 no 1_655
H12C H133 3.0604 no 2_746
H12C H27 3.0071 no 2_756
H12C H30 3.4727 no 2_746
H132 C8 3.54(3) no 2_746
H132 C27 3.37(3) no 2_756
H132 C28 3.18(3) no 2_756
H132 H28 2.59(4) no 2_756
H132 H8A 2.6000 no 2_746
H132 H131 3.36(4) no 2_756
H132 H133 3.33(4) no 2_746
H132 H27 2.9858 no 2_756
H14A C10 3.2347 no 3_766
H14A H10A 2.3393 no 3_766
H14A H10B 3.3254 no 3_766
H14A H14B 3.4444 no 3_756
H14A H15B 3.3050 no 3_766
H14A H18A 3.5582 no 1_655
H14A H18B 3.3831 no 1_655
H14A H18B 3.3413 no 3_656
H14B C18 3.1754 no 3_656
H14B H14A 3.4444 no 3_756
H14B H14B 3.5219 no 3_756
H14B H14C 3.3313 no 3_756
H14B H18B 2.2077 no 3_656
H14C C18 3.2391 no 1_655
H14C H14B 3.3313 no 3_756
H14C H18A 2.7559 no 1_655
H14C H18B 2.8506 no 1_655
H15A C17 3.4413 no 3_656
H15A H17A 2.7354 no 3_656
H15A H17B 3.5474 no 3_656
H15A H18B 3.0832 no 3_656
H15A H19A 3.5711 no 3_666
H15A H19B 3.5808 no 3_656
H15A H24A 3.2747 no 3_666
H15B H9B 3.4766 no 3_766
H15B H10A 2.8170 no 3_766
H15B H14A 3.3050 no 3_766
H15B H18A 3.4689 no 3_666
H15B H19A 2.8564 no 3_666
H15B H24A 3.3455 no 3_666
H15B H29 3.4342 no 1_565
H15C C25 3.1628 no 1_565
H15C C29 2.9126 no 1_565
H15C H19A 2.8299 no 3_666
H15C H22 3.2498 no 1_565
H15C H29 2.8057 no 1_565
H131 C8 3.30(3) no 2_746
H131 H8A 2.6579 no 2_746
H131 H8B 3.0243 no 2_746
H131 H132 3.36(4) no 2_746
H131 H133 3.43(4) no 2_746
H17A C23 3.3362 no 3_656
H17A H15A 2.7354 no 3_656
H17A H23A 3.4951 no 3_656
H17A H23B 2.7299 no 3_656
H17A H23C 3.2849 no 3_656
H17A H24A 2.9960 no 1_545
H17B C12 3.4527 no 1_455
H17B H9A 3.1747 no 1_445
H17B H12A 2.7987 no 1_455
H17B H12C 3.4167 no 1_455
H17B H15A 3.5474 no 3_656
H18A C9 3.2923 no 1_455
H18A C14 3.5664 no 1_455
H18A H9B 2.3064 no 1_455
H18A H12A 2.6919 no 1_455
H18A H14A 3.5582 no 1_455
H18A H14C 2.7559 no 1_455
H18A H15B 3.4689 no 3_666
H18B C14 3.5373 no 1_455
H18B C14 3.1333 no 3_656
H18B H9B 3.5510 no 1_455
H18B H12A 3.3680 no 1_455
H18B H14A 3.3831 no 1_455
H18B H14A 3.3413 no 3_656
H18B H14B 2.2077 no 3_656
H18B H14C 2.8506 no 1_455
H18B H15A 3.0832 no 3_656
H18B H29 3.0297 no 3_656
H19A C15 3.2383 no 3_666
H19A C25 3.1984 no 3_656
H19A C29 3.0835 no 3_656
H19A H15A 3.5711 no 3_666
H19A H15B 2.8564 no 3_666
H19A H15C 2.8299 no 3_666
H19A H22 2.7562 no 3_656
H19A H29 2.5100 no 3_656
H19B C3 3.3771 no 3_656
H19B C4 3.0005 no 3_656
H19B C5 3.3309 no 3_656
H19B C23 3.3261 no 3_656
H19B C25 3.3850 no 3_656
H19B C29 3.3636 no 3_656
H19B H15A 3.5808 no 3_656
H19B H22 2.8898 no 3_656
H19B H23B 2.4601 no 3_656
H19B H23C 3.4367 no 3_656
H19B H29 2.8430 no 3_656
H133 H28 3.50(4) no 2_756
H133 H8A 3.3734 no 2_746
H133 H12C 3.0604 no 2_756
H133 H132 3.33(4) no 2_756
H133 H131 3.43(4) no 2_756
H21 C30 3.40(3) no 1_545
H21 C33 3.15(3) no 2_646
H21 C34 3.27(3) no 1_545
H21 H221 3.40(4) no 2_646
H21 H30 2.9767 no 1_545
H21 H33 2.73(4) no 2_646
H21 H34 2.6960 no 1_545
H22 C19 3.25(3) no 3_656
H22 C23 3.22(3) no 3_656
H22 H15C 3.2498 no 1_545
H22 H19A 2.7562 no 3_656
H22 H19B 2.8898 no 3_656
H22 H23A 2.4579 no 3_656
H22 H23B 3.2287 no 3_656
H22 H24B 3.1998 no 1_545
H23A C23 3.1720 no 3_666
H23A C24 3.2730 no 3_666
H23A C25 3.3635 no 3_656
H23A H212 3.0039 no 3_656
H23A H17A 3.4951 no 3_656
H23A H22 2.4579 no 3_656
H23A H23A 2.8233 no 3_666
H23A H23C 2.7047 no 3_666
H23A H24A 2.7409 no 3_666
H23A H24B 3.0220 no 3_666
H23B C5 3.5026 no 3_656
H23B C6 3.1124 no 3_656
H23B C17 3.4487 no 3_656
H23B C19 3.2180 no 3_656
H23B C20 3.3410 no 3_656
H23B C23 3.2932 no 3_656
H23B H212 3.1386 no 3_656
H23B H17A 2.7299 no 3_656
H23B H19B 2.4601 no 3_656
H23B H22 3.2287 no 3_656
H23B H23B 2.5115 no 3_656
H23B H24A 3.4352 no 3_666
H23C C23 3.4593 no 3_666
H23C H17A 3.2849 no 3_656
H23C H19B 3.4367 no 3_656
H23C H23A 2.7047 no 3_666
H23C H23C 3.4325 no 3_666
H23C H24A 2.8139 no 3_666
H24A C21 3.5942 no 1_565
H24A C23 3.1520 no 3_666
H24A H212 2.8351 no 1_565
H24A H213 3.4667 no 1_565
H24A H15A 3.2747 no 3_666
H24A H15B 3.3455 no 3_666
H24A H17A 2.9960 no 1_565
H24A H23A 2.7409 no 3_666
H24A H23B 3.4352 no 3_666
H24A H23C 2.8139 no 3_666
H24B C21 3.2852 no 1_565
H24B H212 2.5226 no 1_565
H24B H213 3.1951 no 1_565
H24B H22 3.1998 no 1_565
H24B H23A 3.0220 no 3_666
H24C H212 3.2624 no 1_565
H24C H9A 3.4143 no 1_455
H24C H9B 3.0269 no 1_455
H24C H213 3.2877 no 1_565
H24C H32 3.2553 no 2_656
H27 C8 3.4510 no 2_746
H27 C22 3.2983 no 2_646
H27 C30 3.5754 no 1_545
H27 H223 3.2509 no 2_646
H27 H222 2.9213 no 2_646
H27 H221 3.1475 no 2_646
H27 H8B 2.4959 no 2_746
H27 H12C 3.0071 no 2_746
H27 H132 2.9858 no 2_746
H27 H30 2.7647 no 1_545
H29 C15 3.5317 no 1_545
H29 C18 3.5387 no 3_656
H29 C19 3.0550 no 3_656
H29 H10B 2.9678 no 1_545
H29 H15B 3.4342 no 1_545
H29 H15C 2.8057 no 1_545
H29 H18B 3.0297 no 3_656
H29 H19A 2.5100 no 3_656
H29 H19B 2.8430 no 3_656
H30 C26 2.9472 no 1_565
H30 C27 2.8449 no 1_565
H30 H222 2.9850 no 2_656
H30 H12C 3.4727 no 2_756
H30 H21 2.9767 no 1_565
H30 H27 2.7647 no 1_565
H31 C8 3.04(3) no 2_746
H31 C9 3.39(3) no 2_746
H31 H222 3.57(4) no 2_656
H31 H8A 2.8508 no 2_746
H31 H8B 2.5358 no 2_746
H31 H9A 2.8248 no 2_746
H31 H213 3.21(4) no 2_656
H32 C22 3.0558 no 2_646
H32 H223 2.7911 no 2_646
H32 H222 3.4393 no 2_646
H32 H221 2.4898 no 2_646
H32 H8B 3.2346 no 2_746
H32 H213 3.1335 no 2_656
H32 H24C 3.2553 no 2_646
H32 H34 3.0285 no 2_646
H33 C34 3.08(3) no 2_646
H33 H211 3.49(4) no 2_656
H33 H21 2.73(4) no 2_656
H33 H34 2.7538 no 2_646
H34 C26 3.2777 no 1_565
H34 C32 3.4593 no 2_656
H34 C33 3.3226 no 2_656
H34 H21 2.6960 no 1_565
H34 H32 3.0285 no 2_656
H34 H33 2.7538 no 2_656

loop_
_geom_torsion_atom_site_label_1
_geom_torsion_atom_site_label_2
_geom_torsion_atom_site_label_3
_geom_torsion_atom_site_label_4
_geom_torsion
_geom_torsion_publ_flag
C2 Zr1 C3 C2 0.00(7) no
C2 Zr1 C3 C4 -178.08(15) no
C3 Zr1 C2 C1 -164.1(4) no
C3 Zr1 C2 C3 0.00(8) no
C2 Zr1 C4 C3 1.18(7) no
C2 Zr1 C4 C5 179.64(9) no
C4 Zr1 C2 C1 -165.2(4) no
C4 Zr1 C2 C3 -1.10(6) no
C2 Zr1 C5 C4 -0.33(8) no
C2 Zr1 C5 C6 -162.1(3) no
C5 Zr1 C2 C1 -165.0(3) no
C5 Zr1 C2 C3 -0.90(8) no
C2 Zr1 C25 C26 141.93(7) no
C2 Zr1 C25 C29 26.75(8) no
C25 Zr1 C2 C1 -83.9(3) no
C25 Zr1 C2 C3 80.21(8) no
C2 Zr1 C26 C25 -52.15(10) no
C2 Zr1 C26 C27 61.64(10) no
C26 Zr1 C2 C1 -57.1(4) no
C26 Zr1 C2 C3 106.97(8) no
C2 Zr1 C27 C26 -135.34(7) no
C2 Zr1 C27 C28 -19.87(9) no
C27 Zr1 C2 C1 -26.4(3) no
C27 Zr1 C2 C3 137.73(6) no
C2 Zr1 C28 C27 161.46(8) no
C2 Zr1 C28 C29 -84.07(8) no
C28 Zr1 C2 C1 -36.9(3) no
C28 Zr1 C2 C3 127.15(8) no
C2 Zr1 C29 C25 -154.35(8) no
C2 Zr1 C29 C28 90.48(8) no
C29 Zr1 C2 C1 -69.8(3) no
C29 Zr1 C2 C3 94.31(7) no
C2 Zr1 C30 C31 -114.46(8) no
C2 Zr1 C30 C34 130.45(8) no
C30 Zr1 C2 C1 91.2(3) no
C30 Zr1 C2 C3 -104.68(7) no
C2 Zr1 C31 C30 63.84(8) no
C2 Zr1 C31 C32 177.92(7) no
C31 Zr1 C2 C1 61.9(3) no
C31 Zr1 C2 C3 -134.00(7) no
C2 Zr1 C32 C31 -2.58(11) no
C2 Zr1 C32 C33 113.09(8) no
C32 Zr1 C2 C1 63.3(4) no
C32 Zr1 C2 C3 -132.62(7) no
C2 Zr1 C33 C32 -93.59(9) no
C2 Zr1 C33 C34 20.46(10) no
C33 Zr1 C2 C1 104.5(3) no
C33 Zr1 C2 C3 -91.40(9) no
C2 Zr1 C34 C30 -49.65(8) no
C2 Zr1 C34 C33 -164.65(6) no
C34 Zr1 C2 C1 115.5(3) no
C34 Zr1 C2 C3 -80.35(7) no
C3 Zr1 C4 C3 0.00(8) no
C3 Zr1 C4 C5 178.46(15) no
C4 Zr1 C3 C2 178.08(15) no
C4 Zr1 C3 C4 0.00(8) no
C3 Zr1 C5 C4 -0.88(6) no
C3 Zr1 C5 C6 -162.7(3) no
C5 Zr1 C3 C2 179.03(9) no
C5 Zr1 C3 C4 0.95(7) no
C3 Zr1 C25 C26 175.97(7) no
C3 Zr1 C25 C29 60.78(7) no
C25 Zr1 C3 C2 -108.57(7) no
C25 Zr1 C3 C4 73.35(8) no
C3 Zr1 C26 C25 -5.41(12) no
C3 Zr1 C26 C27 108.38(8) no
C26 Zr1 C3 C2 -105.60(8) no
C26 Zr1 C3 C4 76.31(10) no
C3 Zr1 C27 C26 -103.73(9) no
C3 Zr1 C27 C28 11.74(11) no
C27 Zr1 C3 C2 -60.22(10) no
C27 Zr1 C3 C4 121.70(8) no
C3 Zr1 C28 C27 -171.41(7) no
C3 Zr1 C28 C29 -56.94(8) no
C28 Zr1 C3 C2 -53.82(8) no
C28 Zr1 C3 C4 128.10(8) no
C3 Zr1 C29 C25 -120.25(7) no
C3 Zr1 C29 C28 124.58(8) no
C29 Zr1 C3 C2 -80.71(7) no
C29 Zr1 C3 C4 101.21(8) no
C3 Zr1 C30 C31 -147.19(7) no
C3 Zr1 C30 C34 97.72(7) no
C30 Zr1 C3 C2 72.12(7) no
C30 Zr1 C3 C4 -105.96(8) no
C3 Zr1 C31 C30 37.19(9) no
C3 Zr1 C31 C32 151.26(7) no
C31 Zr1 C3 C2 53.19(9) no
C31 Zr1 C3 C4 -124.89(7) no
C3 Zr1 C32 C31 -45.25(13) no
C3 Zr1 C32 C33 70.41(12) no
C32 Zr1 C3 C2 78.26(11) no
C32 Zr1 C3 C4 -99.82(11) no
C3 Zr1 C33 C32 -136.18(7) no
C3 Zr1 C33 C34 -22.13(10) no
C33 Zr1 C3 C2 115.72(8) no
C33 Zr1 C3 C4 -62.36(10) no
C3 Zr1 C34 C30 -83.17(7) no
C3 Zr1 C34 C33 161.84(7) no
C34 Zr1 C3 C2 103.99(7) no
C34 Zr1 C3 C4 -74.09(8) no
C4 Zr1 C5 C4 0.00(8) no
C4 Zr1 C5 C6 -161.8(4) no
C5 Zr1 C4 C3 -178.46(15) no
C5 Zr1 C4 C5 0.00(7) no
C4 Zr1 C25 C26 -154.11(7) no
C4 Zr1 C25 C29 90.70(7) no
C25 Zr1 C4 C3 -109.45(8) no
C25 Zr1 C4 C5 69.02(8) no
C4 Zr1 C26 C25 30.05(10) no
C4 Zr1 C26 C27 143.83(7) no
C26 Zr1 C4 C3 -125.13(8) no
C26 Zr1 C4 C5 53.34(9) no
C4 Zr1 C27 C26 -57.31(12) no
C4 Zr1 C27 C28 58.16(12) no
C27 Zr1 C4 C3 -93.85(11) no
C27 Zr1 C4 C5 84.61(11) no
C4 Zr1 C28 C27 -143.25(7) no
C4 Zr1 C28 C29 -28.77(10) no
C28 Zr1 C4 C3 -62.31(10) no
C28 Zr1 C4 C5 116.15(7) no
C4 Zr1 C29 C25 -89.54(7) no
C4 Zr1 C29 C28 155.29(8) no
C29 Zr1 C4 C3 -77.28(8) no
C29 Zr1 C4 C5 101.18(8) no
C4 Zr1 C30 C31 -177.54(7) no
C4 Zr1 C30 C34 67.37(8) no
C30 Zr1 C4 C3 76.01(8) no
C30 Zr1 C4 C5 -105.53(7) no
C4 Zr1 C31 C30 3.19(11) no
C4 Zr1 C31 C32 117.27(8) no
C31 Zr1 C4 C3 74.28(10) no
C31 Zr1 C4 C5 -107.26(8) no
C4 Zr1 C32 C31 -94.16(10) no
C4 Zr1 C32 C33 21.51(12) no
C32 Zr1 C4 C3 118.56(9) no
C32 Zr1 C4 C5 -62.97(11) no
C4 Zr1 C33 C32 -164.92(7) no
C4 Zr1 C33 C34 -50.87(8) no
C33 Zr1 C4 C3 130.32(8) no
C33 Zr1 C4 C5 -51.22(8) no
C4 Zr1 C34 C30 -113.35(8) no
C4 Zr1 C34 C33 131.66(7) no
C34 Zr1 C4 C3 105.52(8) no
C34 Zr1 C4 C5 -76.01(8) no
C5 Zr1 C25 C26 -121.91(8) no
C5 Zr1 C25 C29 122.91(8) no
C25 Zr1 C5 C4 -107.77(8) no
C25 Zr1 C5 C6 90.5(3) no
C5 Zr1 C26 C25 56.91(8) no
C5 Zr1 C26 C27 170.69(7) no
C26 Zr1 C5 C4 -135.23(7) no
C26 Zr1 C5 C6 63.0(3) no
C5 Zr1 C27 C26 -11.86(11) no
C5 Zr1 C27 C28 103.61(8) no
C27 Zr1 C5 C4 -128.84(7) no
C27 Zr1 C5 C6 69.4(3) no
C5 Zr1 C28 C27 -103.18(9) no
C5 Zr1 C28 C29 11.29(11) no
C28 Zr1 C5 C4 -87.10(9) no
C28 Zr1 C5 C6 111.1(3) no
C5 Zr1 C29 C25 -55.98(8) no
C5 Zr1 C29 C28 -171.15(7) no
C29 Zr1 C5 C4 -81.02(7) no
C29 Zr1 C5 C6 117.2(3) no
C5 Zr1 C30 C31 148.51(7) no
C5 Zr1 C30 C34 33.42(8) no
C30 Zr1 C5 C4 81.41(8) no
C30 Zr1 C5 C6 -80.4(3) no
C5 Zr1 C31 C30 -42.26(11) no
C5 Zr1 C31 C32 71.81(10) no
C31 Zr1 C5 C4 103.36(8) no
C31 Zr1 C5 C6 -58.4(3) no
C5 Zr1 C32 C31 -127.75(7) no
C5 Zr1 C32 C33 -12.08(9) no
C32 Zr1 C5 C4 137.69(7) no
C32 Zr1 C5 C6 -24.1(3) no
C5 Zr1 C33 C32 169.07(8) no
C5 Zr1 C33 C34 -76.88(7) no
C33 Zr1 C5 C4 131.25(8) no
C33 Zr1 C5 C6 -30.5(3) no
C5 Zr1 C34 C30 -147.07(8) no
C5 Zr1 C34 C33 97.94(7) no
C34 Zr1 C5 C4 98.83(8) no
C34 Zr1 C5 C6 -63.0(3) no
C25 Zr1 C26 C25 0.00(7) no
C25 Zr1 C26 C27 113.78(13) no
C26 Zr1 C25 C26 0.00(8) no
C26 Zr1 C25 C29 -115.19(12) no
C25 Zr1 C27 C26 -37.82(7) no
C25 Zr1 C27 C28 77.66(8) no
C27 Zr1 C25 C26 37.67(7) no
C27 Zr1 C25 C29 -77.52(8) no
C25 Zr1 C28 C27 -77.73(8) no
C25 Zr1 C28 C29 36.74(7) no
C28 Zr1 C25 C26 78.10(8) no
C28 Zr1 C25 C29 -37.09(7) no
C25 Zr1 C29 C25 0.00(7) no
C25 Zr1 C29 C28 -115.17(13) no
C29 Zr1 C25 C26 115.19(12) no
C29 Zr1 C25 C29 0.00(7) no
C25 Zr1 C31 C30 -171.08(7) no
C25 Zr1 C31 C32 -57.00(11) no
C31 Zr1 C25 C26 21.52(12) no
C31 Zr1 C25 C29 -93.67(10) no
C25 Zr1 C32 C31 142.29(7) no
C25 Zr1 C32 C33 -102.05(8) no
C32 Zr1 C25 C26 -8.67(9) no
C32 Zr1 C25 C29 -123.86(7) no
C25 Zr1 C33 C32 95.47(8) no
C25 Zr1 C33 C34 -150.48(6) no
C33 Zr1 C25 C26 -45.18(9) no
C33 Zr1 C25 C29 -160.37(6) no
C25 Zr1 C34 C30 163.42(7) no
C25 Zr1 C34 C33 48.42(12) no
C34 Zr1 C25 C26 -72.55(11) no
C34 Zr1 C25 C29 172.26(7) no
C26 Zr1 C27 C26 0.00(8) no
C26 Zr1 C27 C28 115.47(12) no
C27 Zr1 C26 C25 -113.78(13) no
C27 Zr1 C26 C27 0.00(8) no
C26 Zr1 C28 C27 -36.93(6) no
C26 Zr1 C28 C29 77.54(8) no
C28 Zr1 C26 C25 -77.12(9) no
C28 Zr1 C26 C27 36.66(7) no
C26 Zr1 C29 C25 37.24(7) no
C26 Zr1 C29 C28 -77.93(8) no
C29 Zr1 C26 C25 -36.64(7) no
C29 Zr1 C26 C27 77.14(8) no
C26 Zr1 C30 C31 30.33(12) no
C26 Zr1 C30 C34 -84.76(10) no
C30 Zr1 C26 C25 177.97(6) no
C30 Zr1 C26 C27 -68.24(11) no
C26 Zr1 C31 C30 -159.05(7) no
C26 Zr1 C31 C32 -44.97(9) no
C31 Zr1 C26 C25 -165.45(7) no
C31 Zr1 C26 C27 -51.67(9) no
C26 Zr1 C32 C31 137.60(8) no
C26 Zr1 C32 C33 -106.74(8) no
C32 Zr1 C26 C25 172.24(8) no
C32 Zr1 C26 C27 -73.98(8) no
C26 Zr1 C33 C32 72.90(8) no
C26 Zr1 C33 C34 -173.05(7) no
C33 Zr1 C26 C25 141.45(7) no
C33 Zr1 C26 C27 -104.76(8) no
C26 Zr1 C34 C30 123.62(7) no
C26 Zr1 C34 C33 8.63(10) no
C34 Zr1 C26 C25 136.81(7) no
C34 Zr1 C26 C27 -109.41(8) no
C27 Zr1 C28 C27 0.00(7) no
C27 Zr1 C28 C29 114.47(12) no
C28 Zr1 C27 C26 -115.47(12) no
C28 Zr1 C27 C28 0.00(8) no
C27 Zr1 C29 C25 77.94(8) no
C27 Zr1 C29 C28 -37.23(7) no
C29 Zr1 C27 C26 -78.08(8) no
C29 Zr1 C27 C28 37.40(6) no
C27 Zr1 C30 C31 -4.63(10) no
C27 Zr1 C30 C34 -119.73(7) no
C30 Zr1 C27 C26 134.23(7) no
C30 Zr1 C27 C28 -110.30(7) no
C27 Zr1 C31 C30 175.95(8) no
C27 Zr1 C31 C32 -69.97(8) no
C31 Zr1 C27 C26 131.74(8) no
C31 Zr1 C27 C28 -112.79(7) no
C27 Zr1 C32 C31 105.52(8) no
C27 Zr1 C32 C33 -138.82(8) no
C32 Zr1 C27 C26 100.67(8) no
C32 Zr1 C27 C28 -143.85(8) no
C27 Zr1 C33 C32 40.85(8) no
C27 Zr1 C33 C34 154.89(7) no
C33 Zr1 C27 C26 79.70(8) no
C33 Zr1 C27 C28 -164.83(7) no
C27 Zr1 C34 C30 82.04(9) no
C27 Zr1 C34 C33 -32.96(10) no
C34 Zr1 C27 C26 97.08(8) no
C34 Zr1 C27 C28 -147.45(6) no
C28 Zr1 C29 C25 115.17(13) no
C28 Zr1 C29 C28 0.00(8) no
C29 Zr1 C28 C27 -114.47(13) no
C29 Zr1 C28 C29 0.00(8) no
C28 Zr1 C30 C31 -42.45(10) no
C28 Zr1 C30 C34 -157.54(7) no
C30 Zr1 C28 C27 90.43(9) no
C30 Zr1 C28 C29 -155.10(6) no
C28 Zr1 C31 C30 145.99(7) no
C28 Zr1 C31 C32 -99.93(8) no
C31 Zr1 C28 C27 68.89(8) no
C31 Zr1 C28 C29 -176.64(7) no
C28 Zr1 C32 C31 86.62(8) no
C28 Zr1 C32 C33 -157.71(7) no
C32 Zr1 C28 C27 36.14(8) no
C32 Zr1 C28 C29 150.61(7) no
C28 Zr1 C33 C32 29.95(11) no
C28 Zr1 C33 C34 143.99(7) no
C33 Zr1 C28 C27 20.28(11) no
C33 Zr1 C28 C29 134.76(8) no
C28 Zr1 C34 C30 43.07(16) no
C28 Zr1 C34 C33 -71.92(14) no
C34 Zr1 C28 C27 64.07(15) no
C34 Zr1 C28 C29 178.54(9) no
C29 Zr1 C30 C31 -71.31(14) no
C29 Zr1 C30 C34 173.60(8) no
C30 Zr1 C29 C25 162.52(9) no
C30 Zr1 C29 C28 47.35(15) no
C29 Zr1 C31 C30 143.57(7) no
C29 Zr1 C31 C32 -102.35(9) no
C31 Zr1 C29 C25 119.62(8) no
C31 Zr1 C29 C28 4.45(11) no
C29 Zr1 C32 C31 106.83(8) no
C29 Zr1 C32 C33 -137.50(7) no
C32 Zr1 C29 C25 76.35(9) no
C32 Zr1 C29 C28 -38.82(11) no
C29 Zr1 C33 C32 75.79(12) no
C29 Zr1 C33 C34 -170.16(7) no
C33 Zr1 C29 C25 33.66(13) no
C33 Zr1 C29 C28 -81.51(12) no
C30 Zr1 C31 C30 0.00(7) no
C30 Zr1 C31 C32 114.08(13) no
C31 Zr1 C30 C31 -0.00(8) no
C31 Zr1 C30 C34 -115.09(13) no
C30 Zr1 C32 C31 -37.60(6) no
C30 Zr1 C32 C33 78.07(8) no
C32 Zr1 C30 C31 37.45(7) no
C32 Zr1 C30 C34 -77.65(8) no
C30 Zr1 C33 C32 -77.30(8) no
C30 Zr1 C33 C34 36.75(6) no
C33 Zr1 C30 C31 77.80(8) no
C33 Zr1 C30 C34 -37.30(7) no
C30 Zr1 C34 C30 0.00(7) no
C30 Zr1 C34 C33 -114.99(12) no
C34 Zr1 C30 C31 115.09(13) no
C34 Zr1 C30 C34 0.00(7) no
C31 Zr1 C32 C31 0.00(7) no
C31 Zr1 C32 C33 115.67(13) no
C32 Zr1 C31 C30 -114.08(13) no
C32 Zr1 C31 C32 0.00(8) no
C31 Zr1 C33 C32 -36.71(7) no
C31 Zr1 C33 C34 77.33(8) no
C33 Zr1 C31 C30 -77.51(8) no
C33 Zr1 C31 C32 36.57(7) no
C31 Zr1 C34 C30 37.15(7) no
C31 Zr1 C34 C33 -77.84(8) no
C34 Zr1 C31 C30 -36.75(7) no
C34 Zr1 C31 C32 77.33(8) no
C32 Zr1 C33 C32 0.00(7) no
C32 Zr1 C33 C34 114.05(13) no
C33 Zr1 C32 C31 -115.67(13) no
C33 Zr1 C32 C33 0.00(8) no
C32 Zr1 C34 C30 77.68(8) no
C32 Zr1 C34 C33 -37.31(7) no
C34 Zr1 C32 C31 -77.90(8) no
C34 Zr1 C32 C33 37.76(7) no
C33 Zr1 C34 C30 114.99(12) no
C33 Zr1 C34 C33 0.00(7) no
C34 Zr1 C33 C32 -114.05(12) no
C34 Zr1 C33 C34 0.00(7) no
C2 C1 C7 C8 -140.90(15) no
C2 C1 C7 C12 96.93(18) no
C2 C1 C7 C13 -23.1(2) no
C7 C1 C2 Zr1 -19.5(5) no
C7 C1 C2 C3 -179.62(15) no
C2 C1 C11 C10 141.36(15) no
C2 C1 C11 C14 -97.02(17) no
C2 C1 C11 C15 22.4(3) no
C11 C1 C2 Zr1 155.9(3) no
C11 C1 C2 C3 -4.2(3) no
C7 C1 C11 C10 -43.08(18) no
C7 C1 C11 C14 78.55(16) no
C7 C1 C11 C15 -162.02(13) no
C11 C1 C7 C8 43.48(18) no
C11 C1 C7 C12 -78.68(17) no
C11 C1 C7 C13 161.28(13) no
Zr1 C2 C3 Zr1 0.0 no
Zr1 C2 C3 C4 3.9(3) no
C1 C2 C3 Zr1 172.5(2) no
C1 C2 C3 C4 176.4(3) no
Zr1 C3 C4 Zr1 0.0 no
Zr1 C3 C4 C5 -3.1(3) no
C2 C3 C4 Zr1 -3.9(4) no
C2 C3 C4 C5 -7.0(6) no
Zr1 C4 C5 Zr1 0.0 no
Zr1 C4 C5 C6 171.21(17) no
C3 C4 C5 Zr1 3.1(4) no
C3 C4 C5 C6 174.3(3) no
Zr1 C5 C6 C16 -19.8(4) no
Zr1 C5 C6 C20 152.9(3) no
C4 C5 C6 C16 -176.98(15) no
C4 C5 C6 C20 -4.3(3) no
C5 C6 C16 C17 -148.85(14) no
C5 C6 C16 C21 -29.7(2) no
C5 C6 C16 C22 89.93(17) no
C5 C6 C20 C19 150.94(14) no
C5 C6 C20 C23 31.7(2) no
C5 C6 C20 C24 -87.59(17) no
C16 C6 C20 C19 -36.22(18) no
C16 C6 C20 C23 -155.50(12) no
C16 C6 C20 C24 85.26(15) no
C20 C6 C16 C17 38.28(18) no
C20 C6 C16 C21 157.47(12) no
C20 C6 C16 C22 -82.94(16) no
C1 C7 C8 C9 -50.95(18) no
C12 C7 C8 C9 72.49(17) no
C13 C7 C8 C9 -171.82(13) no
C7 C8 C9 C10 57.85(19) no
C8 C9 C10 C11 -57.2(2) no
C9 C10 C11 C1 49.76(19) no
C9 C10 C11 C14 -71.55(18) no
C9 C10 C11 C15 173.40(14) no
C6 C16 C17 C18 -50.07(18) no
C21 C16 C17 C18 -171.82(13) no
C22 C16 C17 C18 72.06(16) no
C16 C17 C18 C19 60.12(18) no
C17 C18 C19 C20 -57.87(18) no
C18 C19 C20 C6 45.72(18) no
C18 C19 C20 C23 169.88(13) no
C18 C19 C20 C24 -74.96(17) no
Zr1 C25 C26 Zr1 -0.0 no
Zr1 C25 C26 C27 -67.56(9) no
Zr1 C25 C29 Zr1 0.0 no
Zr1 C25 C29 C28 66.17(10) no
C26 C25 C29 Zr1 -65.39(12) no
C26 C25 C29 C28 0.77(18) no
C29 C25 C26 Zr1 66.06(12) no
C29 C25 C26 C27 -1.50(18) no
Zr1 C26 C27 Zr1 0.0 no
Zr1 C26 C27 C28 -65.98(10) no
C25 C26 C27 Zr1 67.64(12) no
C25 C26 C27 C28 1.66(18) no
Zr1 C27 C28 Zr1 0.0 no
Zr1 C27 C28 C29 -66.68(10) no
C26 C27 C28 Zr1 65.50(12) no
C26 C27 C28 C29 -1.18(18) no
Zr1 C28 C29 Zr1 0.0 no
Zr1 C28 C29 C25 -66.39(10) no
C27 C28 C29 Zr1 66.64(12) no
C27 C28 C29 C25 0.25(19) no
Zr1 C30 C31 Zr1 -0.0 no
Zr1 C30 C31 C32 -67.61(10) no
Zr1 C30 C34 Zr1 0.0 no
Zr1 C30 C34 C33 66.00(10) no
C31 C30 C34 Zr1 -65.63(12) no
C31 C30 C34 C33 0.37(18) no
C34 C30 C31 Zr1 66.10(12) no
C34 C30 C31 C32 -1.51(18) no
Zr1 C31 C32 Zr1 0.0 no
Zr1 C31 C32 C33 -65.48(10) no
C30 C31 C32 Zr1 67.56(12) no
C30 C31 C32 C33 2.08(18) no
Zr1 C32 C33 Zr1 0.0 no
Zr1 C32 C33 C34 -67.17(10) no
C31 C32 C33 Zr1 65.32(12) no
C31 C32 C33 C34 -1.85(18) no
Zr1 C33 C34 Zr1 0.0 no
Zr1 C33 C34 C30 -66.48(10) no
C32 C33 C34 Zr1 67.39(12) no
C32 C33 C34 C30 0.91(18) no
